data_7031026
loop_
_publ_author_name
'zhang, fengming'
'Yan, Pengfei'
'Li, Hongfeng'
'zou, xiaoyan'
'Hou, Guangfeng'
'li, guangming'

_publ_section_title
;
 Towards full-color-tunable emission of two component Eu(III)-doped
 Gd(III) coordination frameworks by variation of excitation light
;
_journal_name_full 'Dalton Transactions'
_journal_paper_doi 10.1039/c4dt00837e
_journal_year 2014
_chemical_formula_moiety 'C8 H8 Eu N2 Na O12'
_chemical_formula_sum 'C8 H8 Eu N2 Na O12'
_chemical_formula_weight 499.11
_chemical_name_systematic
; 
 ? 
;
_space_group_IT_number 62
_symmetry_cell_setting orthorhombic
_symmetry_space_group_name_Hall '-P 2ac 2n'
_symmetry_space_group_name_H-M 'P n m a'
_atom_sites_solution_hydrogens geom
_atom_sites_solution_primary direct
_atom_sites_solution_secondary difmap
_audit_creation_method SHELXL-97
_cell_angle_alpha 90.00
_cell_angle_beta 90.00
_cell_angle_gamma 90.00
_cell_formula_units_Z 4
_cell_length_a 15.306(3)
_cell_length_b 6.7260(13)
_cell_length_c 14.386(3)
_cell_measurement_reflns_used 16531
_cell_measurement_temperature 293(2)
_cell_measurement_theta_max 27.78
_cell_measurement_theta_min 3.00
_cell_volume 1481.0(5)
_computing_cell_refinement 'RAPID-AUTO (Rigaku 1998 <i>RAPID-AUTO</i>)'
_computing_data_collection 'RAPID-AUTO (Rigaku 1998 <i>RAPID-AUTO</i>)'
_computing_data_reduction 'CrystalClear (Rigaku/MSC, 2002)'
_computing_molecular_graphics 'SHELXTL (Sheldrick, 2008)'
_computing_publication_material SHELXL-97
_computing_structure_refinement 'SHELXL-97 (Sheldrick, 2008)'
_computing_structure_solution 'SHELXS-97 (Sheldrick, 2008)'
_diffrn_ambient_temperature 293(2)
_diffrn_measured_fraction_theta_full 0.972
_diffrn_measured_fraction_theta_max 0.972
_diffrn_measurement_device_type 'Rigaku RAXIS-RAPID'
_diffrn_measurement_method '\w scan'
_diffrn_radiation_monochromator graphite
_diffrn_radiation_source 'fine-focus sealed tube'
_diffrn_radiation_type MoK\a
_diffrn_radiation_wavelength 0.71073
_diffrn_reflns_av_R_equivalents 0.0587
_diffrn_reflns_av_sigmaI/netI 0.0395
_diffrn_reflns_limit_h_max 18
_diffrn_reflns_limit_h_min -18
_diffrn_reflns_limit_k_max 7
_diffrn_reflns_limit_k_min -7
_diffrn_reflns_limit_l_max 17
_diffrn_reflns_limit_l_min -16
_diffrn_reflns_number 10412
_diffrn_reflns_theta_full 24.99
_diffrn_reflns_theta_max 24.99
_diffrn_reflns_theta_min 3.01
_diffrn_standards_decay_% 0
_diffrn_standards_interval_count 0
_diffrn_standards_interval_time 0
_diffrn_standards_number 0
_exptl_absorpt_coefficient_mu 4.333
_exptl_absorpt_correction_T_max 0.7780
_exptl_absorpt_correction_T_min 0.5802
_exptl_absorpt_correction_type multi-scan
_exptl_absorpt_process_details 'ABSCOR (Higashi, 1995)'
_exptl_crystal_colour colorless
_exptl_crystal_density_diffrn 2.238
_exptl_crystal_density_method 'not measured'
_exptl_crystal_description block
_exptl_crystal_F_000 960
_exptl_crystal_size_max 0.14
_exptl_crystal_size_mid 0.06
_exptl_crystal_size_min 0.06
_refine_diff_density_max 3.142
_refine_diff_density_min -2.800
_refine_diff_density_rms 0.259
_refine_ls_extinction_method none
_refine_ls_goodness_of_fit_ref 0.980
_refine_ls_hydrogen_treatment constr
_refine_ls_matrix_type full
_refine_ls_number_parameters 139
_refine_ls_number_reflns 1383
_refine_ls_number_restraints 36
_refine_ls_restrained_S_all 1.006
_refine_ls_R_factor_all 0.0809
_refine_ls_R_factor_gt 0.0695
_refine_ls_shift/su_max 0.000
_refine_ls_shift/su_mean 0.000
_refine_ls_structure_factor_coef Fsqd
_refine_ls_weighting_details 'calc w=1/[\s^2^(Fo^2^)+(0.1091P)^2^+34.2868P] where P=(Fo^2^+2Fc^2^)/3'
_refine_ls_weighting_scheme calc
_refine_ls_wR_factor_gt 0.1746
_refine_ls_wR_factor_ref 0.1856
_reflns_number_gt 1133
_reflns_number_total 1383
_reflns_threshold_expression >2sigma(I)
_cod_data_source_file c4dt00837e2.cif
_cod_data_source_block zfm-3
_cod_database_code 7031026

loop_
_symmetry_equiv_pos_as_xyz
'x, y, z'
'-x+1/2, -y, z+1/2'
'x+1/2, -y+1/2, -z+1/2'
'-x, y+1/2, -z'
'-x, -y, -z'
'x-1/2, y, -z-1/2'
'-x-1/2, y-1/2, z-1/2'
'x, -y-1/2, z'

loop_
_atom_site_label
_atom_site_type_symbol
_atom_site_fract_x
_atom_site_fract_y
_atom_site_fract_z
_atom_site_U_iso_or_equiv
_atom_site_adp_type
_atom_site_occupancy
_atom_site_symmetry_multiplicity
_atom_site_calc_flag
_atom_site_refinement_flags
Eu1 Eu -0.19846(6) -0.2500 0.62110(7) 0.0392(4) Uani 1 2 d S
Na1 Na 0.2639(6) 0.2500 0.6890(5) 0.061(2) Uani 1 2 d S
O1 O -0.1502(7) -0.2500 0.4629(8) 0.032(3) Uani 1 2 d S
O2 O -0.0495(11) -0.2500 0.3525(8) 0.052(3) Uani 1 2 d SU
O3 O 0.1479(9) -0.4131(13) 0.3624(8) 0.072(4) Uani 1 1 d .
O4 O 0.2056(8) -0.0850(17) 0.7549(9) 0.080(4) Uani 1 1 d U
O5 O 0.0229(18) -0.2500 0.8301(16) 0.117(8) Uani 1 2 d SU
O6 O -0.1084(13) -0.2500 0.7589(10) 0.069(5) Uani 1 2 d S
O8 O -0.2992(11) -0.024(4) 0.542(2) 0.189(12) Uani 1 1 d .
H81 H -0.3128 0.0313 0.5929 0.283 Uiso 1 1 d R
H82 H -0.3337 -0.1173 0.5311 0.283 Uiso 1 1 d R
O9 O -0.379(5) -0.040(13) 0.399(5) 0.25(3) Uani 0.50 1 d PU
N1 N -0.0335(7) -0.2500 0.5955(7) 0.015(2) Uani 1 2 d S
N2 N 0.1430(10) -0.2500 0.5631(13) 0.042(4) Uani 1 2 d S
C1 C -0.0021(10) -0.2500 0.5082(9) 0.019(3) Uani 1 2 d S
C2 C 0.0857(9) -0.2500 0.4925(10) 0.021(3) Uani 1 2 d S
C3 C 0.1065(13) -0.2500 0.6521(16) 0.046(5) Uani 1 2 d S
C4 C 0.0200(12) -0.2500 0.6669(11) 0.031(4) Uani 1 2 d S
C5 C -0.0712(11) -0.2500 0.4336(9) 0.026(3) Uani 1 2 d S
C6 C 0.1291(11) -0.2500 0.3993(12) 0.031(4) Uani 1 2 d SU
C7 C 0.1734(18) -0.2500 0.729(2) 0.080(10) Uani 1 2 d S
C8 C -0.0271(16) -0.2500 0.7599(12) 0.050(5) Uani 1 2 d SU
H91 H -0.4010 -0.5306 0.3565 0.061 Uiso 0.50 1 d PR
H92 H -0.3292 -0.5196 0.4124 0.061 Uiso 0.50 1 d PR
O7 O -0.079(2) -0.2500 0.1617(19) 0.138(11) Uani 1 2 d S
H71 H -0.1280 -0.2500 0.1350 0.206 Uiso 1 2 d SR
H72 H -0.0397 -0.2500 0.1210 0.206 Uiso 1 2 d SR

loop_
_atom_site_aniso_label
_atom_site_aniso_U_11
_atom_site_aniso_U_22
_atom_site_aniso_U_33
_atom_site_aniso_U_23
_atom_site_aniso_U_13
_atom_site_aniso_U_12
Eu1 0.0365(6) 0.0162(5) 0.0649(7) 0.000 0.0298(4) 0.000
Na1 0.076(6) 0.072(6) 0.036(4) 0.000 -0.022(4) 0.000
O1 0.022(6) 0.038(6) 0.037(6) 0.000 -0.012(5) 0.000
O2 0.075(8) 0.062(7) 0.020(5) 0.000 -0.001(5) 0.000
O3 0.101(9) 0.014(4) 0.101(8) 0.001(5) 0.078(7) 0.007(5)
O4 0.086(7) 0.051(6) 0.102(7) -0.002(5) -0.068(6) 0.003(5)
O5 0.136(12) 0.129(12) 0.087(10) 0.000 -0.014(9) 0.000
O6 0.096(13) 0.074(11) 0.037(7) 0.000 0.035(8) 0.000
O8 0.106(14) 0.20(3) 0.26(3) -0.01(2) -0.020(16) 0.104(17)
O9 0.25(3) 0.25(3) 0.25(3) 0.005(11) -0.001(11) 0.006(11)
N1 0.010(5) 0.017(6) 0.017(5) 0.000 0.001(4) 0.000
N2 0.028(8) 0.019(7) 0.079(12) 0.000 -0.009(8) 0.000
C1 0.036(8) 0.005(6) 0.015(6) 0.000 0.007(6) 0.000
C2 0.017(7) 0.011(6) 0.036(8) 0.000 0.018(6) 0.000
C3 0.044(11) 0.014(8) 0.081(14) 0.000 -0.037(11) 0.000
C4 0.045(10) 0.023(8) 0.026(8) 0.000 -0.023(7) 0.000
C5 0.043(10) 0.018(7) 0.016(7) 0.000 0.010(6) 0.000
C6 0.025(7) 0.019(6) 0.049(7) 0.000 0.023(6) 0.000
C7 0.093(19) 0.030(11) 0.12(2) 0.000 -0.086(18) 0.000
C8 0.068(9) 0.062(9) 0.022(7) 0.000 -0.009(7) 0.000
O7 0.18(3) 0.13(2) 0.102(17) 0.000 -0.036(19) 0.000

loop_
_atom_type_symbol
_atom_type_description
_atom_type_scat_dispersion_real
_atom_type_scat_dispersion_imag
_atom_type_scat_source
C C 0.0033 0.0016 'International Tables Vol C Tables 4.2.6.8 and 6.1.1.4'
H H 0.0000 0.0000 'International Tables Vol C Tables 4.2.6.8 and 6.1.1.4'
Eu Eu -0.1578 3.6682 'International Tables Vol C Tables 4.2.6.8 and 6.1.1.4'
N N 0.0061 0.0033 'International Tables Vol C Tables 4.2.6.8 and 6.1.1.4'
Na Na 0.0362 0.0249 'International Tables Vol C Tables 4.2.6.8 and 6.1.1.4'
O O 0.0106 0.0060 'International Tables Vol C Tables 4.2.6.8 and 6.1.1.4'

loop_
_geom_angle_atom_site_label_1
_geom_angle_atom_site_label_2
_geom_angle_atom_site_label_3
_geom_angle
_geom_angle_site_symmetry_1
_geom_angle_site_symmetry_3
O1 Eu1 O3 89.7(3) . 4_556
O1 Eu1 O3 89.7(3) . 5_546
O3 Eu1 O3 140.7(7) 4_556 5_546
O1 Eu1 O6 127.2(4) . .
O3 Eu1 O6 74.6(4) 4_556 .
O3 Eu1 O6 74.6(4) 5_546 .
O1 Eu1 O8 75.7(7) . 8
O3 Eu1 O8 146.5(8) 4_556 8
O3 Eu1 O8 70.3(7) 5_546 8
O6 Eu1 O8 137.9(7) . 8
O1 Eu1 O8 75.7(7) . .
O3 Eu1 O8 70.3(7) 4_556 .
O3 Eu1 O8 146.5(8) 5_546 .
O6 Eu1 O8 137.9(7) . .
O8 Eu1 O8 76.9(13) 8 .
O1 Eu1 N1 63.7(3) . .
O3 Eu1 N1 72.3(3) 4_556 .
O3 Eu1 N1 72.3(3) 5_546 .
O6 Eu1 N1 63.5(4) . .
O8 Eu1 N1 123.8(6) 8 .
O8 Eu1 N1 123.8(6) . .
O1 Eu1 O4 147.0(3) . 6_557
O3 Eu1 O4 73.0(3) 4_556 6_557
O3 Eu1 O4 121.5(4) 5_546 6_557
O6 Eu1 O4 75.8(5) . 6_557
O8 Eu1 O4 103.4(7) 8 6_557
O8 Eu1 O4 72.1(7) . 6_557
N1 Eu1 O4 131.9(4) . 6_557
O1 Eu1 O4 147.0(3) . 3_446
O3 Eu1 O4 121.5(4) 4_556 3_446
O3 Eu1 O4 73.0(3) 5_546 3_446
O6 Eu1 O4 75.8(5) . 3_446
O8 Eu1 O4 72.1(7) 8 3_446
O8 Eu1 O4 103.4(7) . 3_446
N1 Eu1 O4 131.9(4) . 3_446
O4 Eu1 O4 51.3(5) 6_557 3_446
O1 Eu1 C7 155.7(8) . 6_557
O3 Eu1 C7 98.2(3) 4_556 6_557
O3 Eu1 C7 98.2(3) 5_546 6_557
O6 Eu1 C7 77.0(8) . 6_557
O8 Eu1 C7 85.4(8) 8 6_557
O8 Eu1 C7 85.4(8) . 6_557
N1 Eu1 C7 140.5(8) . 6_557
O4 Eu1 C7 25.8(3) 6_557 6_557
O4 Eu1 C7 25.8(3) 3_446 6_557
O1 Eu1 H81 93.4 . .
O3 Eu1 H81 63.1 4_556 .
O3 Eu1 H81 156.1 5_546 .
O6 Eu1 H81 120.7 . .
O8 Eu1 H81 87.5 8 .
O8 Eu1 H81 18.9 . .
N1 Eu1 H81 129.9 . .
O4 Eu1 H81 53.9 6_557 .
O4 Eu1 H81 92.2 3_446 .
C7 Eu1 H81 70.4 6_557 .
O1 Eu1 H82 76.8 . .
O3 Eu1 H82 89.0 4_556 .
O3 Eu1 H82 129.0 5_546 .
O6 Eu1 H82 149.7 . .
O8 Eu1 H82 58.7 8 .
O8 Eu1 H82 18.7 . .
N1 Eu1 H82 135.7 . .
O4 Eu1 H82 75.0 6_557 .
O4 Eu1 H82 92.2 3_446 .
C7 Eu1 H82 80.4 6_557 .
H81 Eu1 H82 30.6 . .
C5 O1 Eu1 127.2(9) . .
C6 O3 Eu1 149.0(12) . 5_546
C7 O4 Eu1 92.9(10) . 6_657
C8 O6 Eu1 125.4(12) . .
Eu1 O8 H81 91.5 . .
Eu1 O8 H82 91.1 . .
H81 O8 H82 109.7 . .
C4 N1 C1 120.5(13) . .
C4 N1 Eu1 120.3(10) . .
C1 N1 Eu1 119.2(9) . .
C2 N2 C3 115.6(14) . .
N1 C1 C2 120.4(13) . .
N1 C1 C5 114.5(12) . .
C2 C1 C5 125.1(12) . .
N2 C2 C1 121.3(14) . .
N2 C2 C6 112.9(14) . .
C1 C2 C6 125.8(14) . .
C4 C3 N2 122.7(16) . .
C4 C3 C7 124(2) . .
N2 C3 C7 114(2) . .
N1 C4 C3 119.4(17) . .
N1 C4 C8 113.1(16) . .
C3 C4 C8 127.4(16) . .
O2 C5 O1 125.1(15) . .
O2 C5 C1 119.6(15) . .
O1 C5 C1 115.4(12) . .
O3 C6 O3 122.3(14) 8 .
O3 C6 C2 118.8(7) 8 .
O3 C6 C2 118.8(7) . .
O4 C7 O4 121.6(17) . 8
O4 C7 C3 118.7(9) . .
O4 C7 C3 118.7(9) 8 .
O4 C7 Eu1 61.3(9) . 6_657
O4 C7 Eu1 61.3(9) 8 6_657
C3 C7 Eu1 179(2) . 6_657
O6 C8 O5 128(2) . .
O6 C8 C4 117.7(16) . .
O5 C8 C4 115(2) . .
H71 O7 H72 108.8 . .

loop_
_geom_bond_atom_site_label_1
_geom_bond_atom_site_label_2
_geom_bond_distance
_geom_bond_site_symmetry_2
Eu1 O1 2.393(11) .
Eu1 O3 2.406(9) 4_556
Eu1 O3 2.406(9) 5_546
Eu1 O6 2.415(18) .
Eu1 O8 2.45(2) 8
Eu1 O8 2.45(2) .
Eu1 N1 2.552(11) .
Eu1 O4 2.563(10) 6_557
Eu1 O4 2.563(10) 3_446
Eu1 C7 2.92(2) 6_557
Eu1 H81 2.6087 .
Eu1 H82 2.5991 .
O1 C5 1.281(19) .
O2 C5 1.213(19) .
O3 C6 1.253(11) .
O3 Eu1 2.406(9) 5_546
O4 C7 1.271(15) .
O4 Eu1 2.563(10) 6_657
O5 C8 1.27(3) .
O6 C8 1.24(3) .
O8 H81 0.8456 .
O8 H82 0.8353 .
N1 C4 1.313(18) .
N1 C1 1.345(17) .
N2 C2 1.34(2) .
N2 C3 1.40(3) .
C1 C2 1.36(2) .
C1 C5 1.51(2) .
C2 C6 1.50(2) .
C3 C4 1.34(3) .
C3 C7 1.50(3) .
C4 C8 1.52(3) .
C6 O3 1.253(11) 8
C7 O4 1.271(15) 8
C7 Eu1 2.92(2) 6_657
O7 H71 0.8385 .
O7 H72 0.8422 .

loop_
_geom_hbond_atom_site_label_D
_geom_hbond_atom_site_label_H
_geom_hbond_atom_site_label_A
_geom_hbond_distance_DH
_geom_hbond_distance_HA
_geom_hbond_distance_DA
_geom_hbond_angle_DHA
_geom_hbond_site_symmetry_A
O8 H81 O4 0.85 2.34 2.95(3) 129.2 6_557
O8 H81 O7 0.85 2.42 3.13(3) 141.9 2_455
O8 H82 O8 0.84 2.47 3.04(5) 125.9 8
O7 H71 O8 0.84 2.53 3.13(3) 129.2 7
O7 H71 O8 0.84 2.53 3.13(3) 129.2 2_454
